data_7058548
loop_
_publ_author_name
'Azarkamanzad, Zahra'
'Farzaneh, Faezeh'
'Maghami, Mahboobeh'
'Simpson, Jim'

_publ_section_title
;
 Synthesis, crystal structure and immobilization of a new cobalt(ii)
 complex with a 2,4,6-tris(2-pyridyl)-1,3,5-triazine ligand on modified
 magnetic nanoparticles as a catalyst for the oxidation of alkanes
;
_journal_issue 30
_journal_name_full 'New Journal of Chemistry'
_journal_page_first 12020
_journal_paper_doi 10.1039/C9NJ02055A
_journal_volume 43
_journal_year 2019
_chemical_formula_moiety 'C18 H12 Cl2 Co N6, 2(H2O)'
_chemical_formula_sum 'C18 H16 Cl2 Co N6 O2'
_chemical_formula_weight 478.20
_space_group_IT_number 2
_space_group_name_Hall '-P 1'
_space_group_name_H-M_alt 'P -1'
_symmetry_cell_setting triclinic
_symmetry_space_group_name_Hall '-P 1'
_symmetry_space_group_name_H-M 'P -1'
_atom_sites_solution_hydrogens geom
_atom_sites_solution_primary direct
_atom_sites_solution_secondary difmap
_audit_creation_method SHELXL-97
_audit_update_record
;
2018-05-07 deposited with the CCDC.    2019-06-28 downloaded from the CCDC.
;
_cell_angle_alpha 101.547(12)
_cell_angle_beta 99.354(11)
_cell_angle_gamma 103.124(10)
_cell_formula_units_Z 2
_cell_length_a 8.678(3)
_cell_length_b 8.791(3)
_cell_length_c 13.536(5)
_cell_measurement_reflns_used 2013
_cell_measurement_temperature 94(2)
_cell_measurement_theta_max 21.17
_cell_measurement_theta_min 2.47
_cell_volume 961.6(6)
_computing_cell_refinement 'APEX2 and SAINT (Bruker, 2011)'
_computing_data_collection 'APEX2 (Bruker, 2011)'
_computing_data_reduction 'SAINT (Bruker, 2011)'
_computing_molecular_graphics
;
Mercury (Macrae <i>et al.</i>, 2008)
;
_computing_publication_material
;
SHELXL-97, enCIFer (Allen <i>et al.</i>, 2004), PLATON (Spek, 2009), 
PublCIF (Westrip 2010)
;
_computing_structure_refinement
;
SHELXL-97 (Sheldrick, 2008) & TITAN (Hunter & Simpson, 1999)
;
_computing_structure_solution
;
SHELXS-97 (Sheldrick, 2008) & TITAN (Hunter & Simpson, 1999)
;
_diffrn_ambient_temperature 94(2)
_diffrn_measured_fraction_theta_full 0.590
_diffrn_measured_fraction_theta_max 0.590
_diffrn_measurement_device_type 'Bruker APEXII CCD area detector'
_diffrn_measurement_method '\f & \w scans'
_diffrn_radiation_monochromator graphite
_diffrn_radiation_source 'fine-focus sealed tube'
_diffrn_radiation_type MoK\a
_diffrn_radiation_wavelength 0.71073
_diffrn_reflns_av_R_equivalents 0.0645
_diffrn_reflns_av_sigmaI/netI 0.0822
_diffrn_reflns_limit_h_max 9
_diffrn_reflns_limit_h_min -8
_diffrn_reflns_limit_k_max 8
_diffrn_reflns_limit_k_min -9
_diffrn_reflns_limit_l_max 12
_diffrn_reflns_limit_l_min -15
_diffrn_reflns_number 6479
_diffrn_reflns_theta_full 25.33
_diffrn_reflns_theta_max 25.33
_diffrn_reflns_theta_min 2.45
_diffrn_standards_number 0
_exptl_absorpt_coefficient_mu 1.199
_exptl_absorpt_correction_T_max 0.7452
_exptl_absorpt_correction_T_min 0.5499
_exptl_absorpt_correction_type multi-scan
_exptl_absorpt_process_details 'SADABS (Bruker, 2011)'
_exptl_crystal_colour 'dark green'
_exptl_crystal_density_diffrn 1.651
_exptl_crystal_density_method 'not measured'
_exptl_crystal_description block
_exptl_crystal_F_000 486
_exptl_crystal_size_max 0.20
_exptl_crystal_size_mid 0.11
_exptl_crystal_size_min 0.09
_refine_diff_density_max 0.725
_refine_diff_density_min -0.965
_refine_diff_density_rms 0.143
_refine_ls_extinction_method none
_refine_ls_goodness_of_fit_ref 1.191
_refine_ls_hydrogen_treatment mixed
_refine_ls_matrix_type full
_refine_ls_number_parameters 284
_refine_ls_number_reflns 2078
_refine_ls_number_restraints 72
_refine_ls_restrained_S_all 1.175
_refine_ls_R_factor_all 0.1336
_refine_ls_R_factor_gt 0.1046
_refine_ls_shift/su_max 0.000
_refine_ls_shift/su_mean 0.000
_refine_ls_structure_factor_coef Fsqd
_refine_ls_weighting_details 'calc w=1/[\s^2^(Fo^2^)+(0.0507P)^2^+24.0685P] where P=(Fo^2^+2Fc^2^)/3'
_refine_ls_weighting_scheme calc
_refine_ls_wR_factor_gt 0.2536
_refine_ls_wR_factor_ref 0.2658
_reflns_number_gt 1557
_reflns_number_total 2078
_reflns_threshold_expression I>2\s(I)
_cod_data_source_file c9nj02055a2.cif
_cod_data_source_block mms3r
_cod_depositor_comments 'Adding full bibliography for 7058548.cif.'
_cod_database_code 7058548

loop_
_symmetry_equiv_pos_as_xyz
'x, y, z'
'-x, -y, -z'

loop_
_atom_site_label
_atom_site_type_symbol
_atom_site_fract_x
_atom_site_fract_y
_atom_site_fract_z
_atom_site_U_iso_or_equiv
_atom_site_adp_type
_atom_site_occupancy
_atom_site_symmetry_multiplicity
_atom_site_calc_flag
_atom_site_refinement_flags
_atom_site_disorder_assembly
_atom_site_disorder_group
Co1 Co 0.4461(2) 0.9597(3) 0.14073(17) 0.0342(8) Uani 1 1 d . . .
Cl1 Cl 0.3506(15) 0.9005(13) 0.2833(6) 0.020(4) Uani 0.69(6) 1 d PU A 1
Cl1A Cl 0.399(6) 0.851(7) 0.284(2) 0.082(12) Uani 0.31(6) 1 d P A 2
Cl2 Cl 0.2750(5) 0.7891(5) -0.0036(3) 0.0401(12) Uani 1 1 d . A .
N1 N 0.6469(15) 1.1453(15) 0.2195(10) 0.033(3) Uani 1 1 d U A .
C1 C 0.7916(17) 1.1299(18) 0.2420(11) 0.026(4) Uani 1 1 d . . .
C2 C 0.7994(19) 0.963(2) 0.1982(13) 0.036(4) Uani 1 1 d . A .
C3 C 0.9415(18) 0.912(2) 0.2147(13) 0.035(4) Uani 1 1 d . . .
H3 H 1.0407 0.9842 0.2547 0.042 Uiso 1 1 calc R A .
C4 C 0.933(2) 0.756(2) 0.1720(13) 0.042(5) Uani 1 1 d . A .
H4 H 1.0269 0.7176 0.1821 0.050 Uiso 1 1 calc R . .
C5 C 0.787(2) 0.652(2) 0.1135(14) 0.047(5) Uani 1 1 d . . .
H5 H 0.7809 0.5435 0.0823 0.056 Uiso 1 1 calc R A .
C6 C 0.6453(18) 0.710(2) 0.1002(13) 0.033(4) Uani 1 1 d . A .
H6 H 0.5449 0.6390 0.0607 0.040 Uiso 1 1 calc R . .
N4 N 0.6539(14) 0.8636(16) 0.1431(10) 0.035(4) Uani 1 1 d . A .
C7 C 0.6291(18) 1.297(2) 0.2416(12) 0.033(4) Uani 1 1 d U . .
C8 C 0.4634(18) 1.3101(19) 0.2017(12) 0.034(4) Uani 1 1 d . A .
C9 C 0.4285(19) 1.454(2) 0.2218(12) 0.037(4) Uani 1 1 d U . .
H9 H 0.5073 1.5489 0.2626 0.044 Uiso 1 1 calc R A .
C10 C 0.270(2) 1.457(2) 0.1794(14) 0.050(5) Uani 1 1 d . A .
H10 H 0.2391 1.5547 0.1907 0.060 Uiso 1 1 calc R . .
C11 C 0.1598(18) 1.313(2) 0.1205(12) 0.037(4) Uani 1 1 d . . .
H11 H 0.0521 1.3125 0.0918 0.045 Uiso 1 1 calc R A .
C12 C 0.2075(19) 1.173(2) 0.1041(12) 0.036(4) Uani 1 1 d U A .
H12 H 0.1312 1.0762 0.0642 0.044 Uiso 1 1 calc R . .
N5 N 0.3609(13) 1.1698(15) 0.1435(10) 0.033(3) Uani 1 1 d . A .
N2 N 0.9225(14) 1.2455(14) 0.2902(10) 0.029(3) Uani 1 1 d . A .
N3 N 0.7536(13) 1.4249(14) 0.2909(9) 0.028(3) Uani 1 1 d . A .
C13 C 0.8936(18) 1.391(2) 0.3177(12) 0.031(4) Uani 1 1 d U . .
C14 C 1.0306(18) 1.5251(19) 0.3801(12) 0.031(4) Uani 1 1 d U A .
N6 N 1.1732(16) 1.4972(17) 0.4100(10) 0.043(4) Uani 1 1 d U . .
C15 C 1.299(2) 1.618(2) 0.4689(13) 0.045(5) Uani 1 1 d . A .
H15 H 1.4006 1.5973 0.4879 0.054 Uiso 1 1 calc R . .
C16 C 1.284(2) 1.769(2) 0.5021(13) 0.039(4) Uani 1 1 d U . .
H16 H 1.3742 1.8531 0.5442 0.047 Uiso 1 1 calc R A .
C17 C 1.1339(18) 1.800(2) 0.4731(12) 0.036(4) Uani 1 1 d U A .
H17 H 1.1212 1.9048 0.4959 0.044 Uiso 1 1 calc R . .
C18 C 1.0034(17) 1.6767(17) 0.4112(11) 0.024(4) Uani 1 1 d U . .
H18 H 0.9003 1.6945 0.3908 0.029 Uiso 1 1 calc R A .
O1W O 1.3104(14) 1.2248(18) 0.4140(11) 0.065(4) Uani 1 1 d D . .
H1W H 1.32(2) 1.154(18) 0.364(12) 0.098 Uiso 1 1 d D . .
H2W H 1.403(11) 1.292(18) 0.438(14) 0.098 Uiso 1 1 d D . .
O2W O 0.6814(19) 0.8161(16) 0.3865(10) 0.069(4) Uani 1 1 d D . .
H3W H 0.67(3) 0.908(12) 0.409(13) 0.103 Uiso 1 1 d D . .
H4W H 0.73(3) 0.79(2) 0.439(9) 0.103 Uiso 1 1 d D . .

loop_
_atom_site_aniso_label
_atom_site_aniso_U_11
_atom_site_aniso_U_22
_atom_site_aniso_U_33
_atom_site_aniso_U_23
_atom_site_aniso_U_13
_atom_site_aniso_U_12
Co1 0.0233(12) 0.0221(14) 0.0434(15) -0.0083(11) -0.0023(10) -0.0003(9)
Cl1 0.021(4) 0.020(4) 0.021(5) -0.001(3) 0.003(2) 0.013(3)
Cl1A 0.033(18) 0.05(2) 0.13(2) -0.022(14) 0.008(13) -0.017(15)
Cl2 0.031(2) 0.032(3) 0.040(3) -0.013(2) -0.0038(19) 0.0023(18)
N1 0.029(5) 0.029(5) 0.038(5) 0.005(4) 0.004(4) 0.009(4)
C1 0.020(9) 0.025(11) 0.030(9) 0.000(8) 0.002(7) 0.012(8)
C2 0.037(11) 0.035(12) 0.042(11) 0.007(9) 0.007(8) 0.023(9)
C3 0.030(10) 0.026(12) 0.043(11) 0.001(9) 0.001(8) 0.005(8)
C4 0.038(11) 0.044(14) 0.047(12) 0.007(10) 0.010(9) 0.021(9)
C5 0.071(14) 0.015(10) 0.052(12) -0.004(9) 0.028(10) 0.008(10)
C6 0.028(9) 0.017(11) 0.046(11) -0.009(9) -0.002(7) 0.010(7)
N4 0.016(7) 0.027(10) 0.047(9) -0.006(7) -0.006(6) -0.001(6)
C7 0.032(6) 0.033(6) 0.032(6) 0.006(4) 0.006(4) 0.007(4)
C8 0.023(9) 0.027(11) 0.045(11) -0.003(9) 0.005(8) 0.005(8)
C9 0.032(6) 0.038(6) 0.039(6) 0.006(5) 0.005(4) 0.014(4)
C10 0.053(12) 0.060(15) 0.051(12) 0.016(11) 0.020(10) 0.036(11)
C11 0.023(9) 0.047(13) 0.034(10) -0.006(9) 0.002(8) 0.011(9)
C12 0.033(6) 0.037(6) 0.038(6) 0.006(5) 0.007(4) 0.009(4)
N5 0.016(7) 0.032(9) 0.041(8) -0.003(7) -0.006(6) 0.008(6)
N2 0.018(7) 0.019(8) 0.044(8) -0.005(7) -0.003(6) 0.009(6)
N3 0.014(7) 0.014(7) 0.039(8) -0.013(6) -0.004(6) -0.003(5)
C13 0.028(5) 0.030(6) 0.032(6) 0.004(4) 0.006(4) 0.003(4)
C14 0.031(6) 0.028(6) 0.032(6) 0.003(4) 0.006(4) 0.005(4)
N6 0.039(5) 0.042(5) 0.042(5) 0.006(4) 0.007(4) 0.006(4)
C15 0.031(10) 0.048(13) 0.046(11) -0.004(10) 0.009(9) 0.003(9)
C16 0.039(6) 0.038(6) 0.037(6) 0.004(5) 0.010(4) 0.008(4)
C17 0.038(6) 0.032(6) 0.039(6) 0.006(4) 0.009(4) 0.011(4)
C18 0.022(5) 0.020(5) 0.030(5) 0.001(4) 0.004(4) 0.012(4)
O1W 0.037(7) 0.068(11) 0.081(11) 0.013(8) -0.007(7) 0.012(7)
O2W 0.090(11) 0.040(9) 0.066(9) -0.013(7) 0.029(8) 0.010(8)

loop_
_atom_type_symbol
_atom_type_description
_atom_type_scat_dispersion_real
_atom_type_scat_dispersion_imag
_atom_type_scat_source
C C 0.0033 0.0016 'International Tables Vol C Tables 4.2.6.8 and 6.1.1.4'
H H 0.0000 0.0000 'International Tables Vol C Tables 4.2.6.8 and 6.1.1.4'
N N 0.0061 0.0033 'International Tables Vol C Tables 4.2.6.8 and 6.1.1.4'
O O 0.0106 0.0060 'International Tables Vol C Tables 4.2.6.8 and 6.1.1.4'
Cl Cl 0.1484 0.1585 'International Tables Vol C Tables 4.2.6.8 and 6.1.1.4'
Co Co 0.3494 0.9721 'International Tables Vol C Tables 4.2.6.8 and 6.1.1.4'

loop_
_geom_angle_atom_site_label_1
_geom_angle_atom_site_label_2
_geom_angle_atom_site_label_3
_geom_angle
N1 Co1 N5 76.6(5)
N1 Co1 N4 72.8(5)
N5 Co1 N4 145.7(5)
N1 Co1 Cl2 154.2(4)
N5 Co1 Cl2 100.3(3)
N4 Co1 Cl2 100.4(4)
N1 Co1 Cl1 97.8(4)
N5 Co1 Cl1 95.6(5)
N4 Co1 Cl1 103.5(5)
Cl2 Co1 Cl1 108.1(3)
N1 Co1 Cl1A 96.8(7)
N5 Co1 Cl1A 111(2)
N4 Co1 Cl1A 88(2)
Cl2 Co1 Cl1A 107.9(6)
Cl1 Co1 Cl1A 16.3(17)
C1 N1 C7 117.1(13)
C1 N1 Co1 124.6(11)
C7 N1 Co1 118.0(10)
N1 C1 N2 126.3(14)
N1 C1 C2 111.9(13)
N2 C1 C2 121.6(13)
N4 C2 C3 123.4(15)
N4 C2 C1 113.1(13)
C3 C2 C1 123.5(15)
C4 C3 C2 118.1(15)
C4 C3 H3 120.9
C2 C3 H3 120.9
C3 C4 C5 119.9(16)
C3 C4 H4 120.0
C5 C4 H4 120.0
C4 C5 C6 119.7(16)
C4 C5 H5 120.2
C6 C5 H5 120.2
N4 C6 C5 120.3(14)
N4 C6 H6 119.9
C5 C6 H6 119.9
C6 N4 C2 118.6(13)
C6 N4 Co1 123.9(10)
C2 N4 Co1 117.3(11)
N3 C7 N1 122.1(13)
N3 C7 C8 122.9(14)
N1 C7 C8 114.9(13)
N5 C8 C9 125.8(14)
N5 C8 C7 113.5(13)
C9 C8 C7 120.6(14)
C8 C9 C10 117.0(16)
C8 C9 H9 121.5
C10 C9 H9 121.5
C11 C10 C9 118.8(16)
C11 C10 H10 120.6
C9 C10 H10 120.6
C12 C11 C10 119.7(15)
C12 C11 H11 120.1
C10 C11 H11 120.1
N5 C12 C11 121.9(15)
N5 C12 H12 119.0
C11 C12 H12 119.0
C8 N5 C12 116.7(13)
C8 N5 Co1 116.2(9)
C12 N5 Co1 126.4(11)
C1 N2 C13 113.3(12)
C13 N3 C7 114.8(13)
N3 C13 N2 125.8(13)
N3 C13 C14 117.0(14)
N2 C13 C14 117.2(14)
N6 C14 C18 122.2(14)
N6 C14 C13 119.4(15)
C18 C14 C13 118.3(14)
C14 N6 C15 119.9(15)
N6 C15 C16 122.1(16)
N6 C15 H15 119.0
C16 C15 H15 119.0
C15 C16 C17 118.7(16)
C15 C16 H16 120.7
C17 C16 H16 120.7
C18 C17 C16 120.1(15)
C18 C17 H17 119.9
C16 C17 H17 119.9
C17 C18 C14 117.0(14)
C17 C18 H18 121.5
C14 C18 H18 121.5
H1W O1W H2W 106(4)
H3W O2W H4W 106(4)

loop_
_geom_bond_atom_site_label_1
_geom_bond_atom_site_label_2
_geom_bond_distance
Co1 N1 2.060(13)
Co1 N5 2.136(12)
Co1 N4 2.156(13)
Co1 Cl2 2.268(4)
Co1 Cl1 2.325(9)
Co1 Cl1A 2.38(4)
N1 C1 1.287(17)
N1 C7 1.35(2)
C1 N2 1.311(18)
C1 C2 1.49(2)
C2 N4 1.358(19)
C2 C3 1.41(2)
C3 C4 1.36(2)
C3 H3 0.9500
C4 C5 1.39(2)
C4 H4 0.9500
C5 C6 1.43(2)
C5 H5 0.9500
C6 N4 1.34(2)
C6 H6 0.9500
C7 N3 1.340(18)
C7 C8 1.49(2)
C8 N5 1.349(19)
C8 C9 1.35(2)
C9 C10 1.41(2)
C9 H9 0.9500
C10 C11 1.39(2)
C10 H10 0.9500
C11 C12 1.37(2)
C11 H11 0.9500
C12 N5 1.361(19)
C12 H12 0.9500
N2 C13 1.35(2)
N3 C13 1.327(18)
C13 C14 1.47(2)
C14 N6 1.331(19)
C14 C18 1.40(2)
N6 C15 1.34(2)
C15 C16 1.36(2)
C15 H15 0.9500
C16 C17 1.40(2)
C16 H16 0.9500
C17 C18 1.39(2)
C17 H17 0.9500
C18 H18 0.9500
O1W H1W 0.85(2)
O1W H2W 0.85(2)
O2W H3W 0.85(2)
O2W H4W 0.85(2)
